data_4026334
loop_
_publ_author_name
'Bo Liu'
'Chong-Dao Lu'

_publ_section_title
;
 Asymmetric Synthesis of cis-2-Aminocyclopropanols by Intramolecular
 Mannich Addition of Silyloxy Benzyl Carbanions
;
_journal_name_full 'Journal of Organic Chemistry'
_journal_page_first 4205
_journal_page_last 4209
_journal_paper_doi 10.1021/jo200585r
_journal_volume 76
_journal_year 2011
_chemical_absolute_configuration ad
_chemical_formula_sum 'C25 H37 N O2 S Si'
_chemical_formula_weight 443.71
_chemical_name_systematic
; 
 ? 
;
_space_group_IT_number 4
_symmetry_cell_setting monoclinic
_symmetry_space_group_name_Hall 'P 2yb'
_symmetry_space_group_name_H-M 'P 1 21 1'
_atom_sites_solution_hydrogens geom
_atom_sites_solution_primary direct
_atom_sites_solution_secondary difmap
_audit_creation_method SHELXL-97
_cell_angle_alpha 90.00
_cell_angle_beta 115.116(2)
_cell_angle_gamma 90.00
_cell_formula_units_Z 4
_cell_length_a 11.0459(3)
_cell_length_b 22.6548(5)
_cell_length_c 12.0042(3)
_cell_measurement_reflns_used 2228
_cell_measurement_temperature 296(2)
_cell_measurement_theta_max 17.80
_cell_measurement_theta_min 2.23
_cell_volume 2719.94(13)
_computing_cell_refinement 'Bruker SAINT'
_computing_data_collection 'Bruker APEX2'
_computing_data_reduction 'Bruker SAINT'
_computing_structure_refinement 'SHELXL-97 (Sheldrick, 1997)'
_computing_structure_solution 'SHELXS-97 (Sheldrick, 1990)'
_diffrn_ambient_temperature 296(2)
_diffrn_measured_fraction_theta_full 0.997
_diffrn_measured_fraction_theta_max 0.997
_diffrn_measurement_device_type 'Bruker APEX-II CCD'
_diffrn_measurement_method '\f and \w scans'
_diffrn_radiation_monochromator graphite
_diffrn_radiation_source 'fine-focus sealed tube'
_diffrn_radiation_type MoK\a
_diffrn_radiation_wavelength 0.71073
_diffrn_reflns_av_R_equivalents 0.0341
_diffrn_reflns_av_sigmaI/netI 0.0814
_diffrn_reflns_limit_h_max 13
_diffrn_reflns_limit_h_min -14
_diffrn_reflns_limit_k_max 28
_diffrn_reflns_limit_k_min -28
_diffrn_reflns_limit_l_max 15
_diffrn_reflns_limit_l_min -14
_diffrn_reflns_number 14817
_diffrn_reflns_theta_full 27.00
_diffrn_reflns_theta_max 27.00
_diffrn_reflns_theta_min 1.87
_exptl_absorpt_coefficient_mu 0.182
_exptl_absorpt_correction_T_max 0.9838
_exptl_absorpt_correction_T_min 0.9628
_exptl_absorpt_correction_type numerical
_exptl_crystal_colour colorless
_exptl_crystal_density_diffrn 1.084
_exptl_crystal_description block
_exptl_crystal_F_000 960
_exptl_crystal_size_max 0.21
_exptl_crystal_size_mid 0.14
_exptl_crystal_size_min 0.09
_refine_diff_density_max 0.693
_refine_diff_density_min -0.233
_refine_diff_density_rms 0.035
_refine_ls_abs_structure_details 'Flack H D (1983), Acta Cryst. A39, 876-881'
_refine_ls_abs_structure_Flack 0.12(8)
_refine_ls_extinction_coef 0.0016(5)
_refine_ls_extinction_expression Fc^*^=kFc[1+0.001xFc^2^\l^3^/sin(2\q)]^-1/4^
_refine_ls_extinction_method SHELXL
_refine_ls_goodness_of_fit_ref 0.999
_refine_ls_hydrogen_treatment mixed
_refine_ls_matrix_type full
_refine_ls_number_parameters 606
_refine_ls_number_reflns 10400
_refine_ls_number_restraints 19
_refine_ls_restrained_S_all 0.999
_refine_ls_R_factor_all 0.1393
_refine_ls_R_factor_gt 0.0608
_refine_ls_shift/su_max 0.000
_refine_ls_shift/su_mean 0.000
_refine_ls_structure_factor_coef Fsqd
_refine_ls_weighting_details 'calc w=1/[\s^2^(Fo^2^)+(0.0380P)^2^+0.3990P] where P=(Fo^2^+2Fc^2^)/3'
_refine_ls_weighting_scheme calc
_refine_ls_wR_factor_gt 0.1128
_refine_ls_wR_factor_ref 0.1309
_reflns_number_gt 5205
_reflns_number_total 10400
_reflns_threshold_expression >2sigma(I)
_cod_data_source_file jo200585r_si_001.cif
_cod_data_source_block 999
_cod_original_cell_volume 2719.94(12)
_cod_database_code 4026334

loop_
_symmetry_equiv_pos_as_xyz
'x, y, z'
'-x, y+1/2, -z'

loop_
_atom_site_label
_atom_site_type_symbol
_atom_site_fract_x
_atom_site_fract_y
_atom_site_fract_z
_atom_site_U_iso_or_equiv
_atom_site_adp_type
_atom_site_occupancy
_atom_site_symmetry_multiplicity
_atom_site_calc_flag
_atom_site_refinement_flags
_atom_site_disorder_assembly
_atom_site_disorder_group
S1 S 0.27050(10) 0.55488(5) 0.57138(11) 0.0683(3) Uani 1 1 d . . .
O2 O 0.3118(3) 0.60610(13) 0.5211(3) 0.1025(12) Uani 1 1 d . . .
N1 N 0.1933(3) 0.50484(15) 0.4611(3) 0.0593(9) Uani 1 1 d D . .
C1 C -0.1243(5) 0.4201(2) 0.1614(5) 0.0841(14) Uani 1 1 d . . .
H1 H -0.0425 0.4005 0.1919 0.101 Uiso 1 1 calc R . .
C2 C -0.2381(7) 0.3887(2) 0.0983(5) 0.1001(18) Uani 1 1 d . . .
H2 H -0.2333 0.3485 0.0851 0.120 Uiso 1 1 calc R . .
C3 C -0.3593(7) 0.4162(3) 0.0543(5) 0.1064(19) Uani 1 1 d . . .
H3 H -0.4372 0.3946 0.0126 0.128 Uiso 1 1 calc R . .
C4 C -0.3661(6) 0.4750(3) 0.0714(5) 0.1049(18) Uani 1 1 d . . .
H4 H -0.4483 0.4942 0.0411 0.126 Uiso 1 1 calc R . .
C5 C -0.2473(5) 0.5066(2) 0.1356(4) 0.0867(14) Uani 1 1 d . . .
H5 H -0.2517 0.5470 0.1469 0.104 Uiso 1 1 calc R . .
C6 C -0.1263(5) 0.47965(18) 0.1815(4) 0.0617(11) Uani 1 1 d . A .
C7 C 0.0019(4) 0.51069(18) 0.2538(4) 0.0635(11) Uani 1 1 d D . .
C8 C 0.0052(4) 0.56891(17) 0.3149(4) 0.0658(12) Uani 1 1 d . A .
H8A H -0.0795 0.5860 0.3044 0.079 Uiso 1 1 calc R . .
H8B H 0.0723 0.5974 0.3183 0.079 Uiso 1 1 calc R . .
C9 C 0.0522(4) 0.51443(18) 0.3936(4) 0.0577(10) Uani 1 1 d . A .
C10 C -0.0303(4) 0.48717(19) 0.4520(4) 0.0607(11) Uani 1 1 d . . .
C11 C 0.0066(5) 0.4342(2) 0.5117(5) 0.0786(13) Uani 1 1 d . A .
H11 H 0.0849 0.4162 0.5179 0.094 Uiso 1 1 calc R . .
C12 C -0.0697(6) 0.4066(2) 0.5635(5) 0.0967(17) Uani 1 1 d . . .
H12 H -0.0423 0.3706 0.6039 0.116 Uiso 1 1 calc R A .
C13 C -0.1825(7) 0.4318(3) 0.5550(6) 0.1069(19) Uani 1 1 d . A .
H13 H -0.2333 0.4136 0.5902 0.128 Uiso 1 1 calc R . .
C14 C -0.2236(6) 0.4844(3) 0.4943(6) 0.1119(19) Uani 1 1 d . . .
H14 H -0.3032 0.5016 0.4869 0.134 Uiso 1 1 calc R A .
C15 C -0.1465(5) 0.5120(2) 0.4442(4) 0.0845(14) Uani 1 1 d . A .
H15 H -0.1742 0.5481 0.4046 0.101 Uiso 1 1 calc R . .
C16 C 0.4251(4) 0.5131(2) 0.6621(4) 0.0742(12) Uani 1 1 d . . .
C17 C 0.5052(5) 0.5563(3) 0.7656(5) 0.121(2) Uani 1 1 d . . .
H17A H 0.4539 0.5666 0.8103 0.181 Uiso 1 1 calc R . .
H17B H 0.5244 0.5913 0.7309 0.181 Uiso 1 1 calc R . .
H17C H 0.5874 0.5381 0.8204 0.181 Uiso 1 1 calc R . .
C18 C 0.3863(5) 0.4588(2) 0.7104(5) 0.1006(17) Uani 1 1 d . . .
H18A H 0.3438 0.4312 0.6444 0.151 Uiso 1 1 calc R . .
H18B H 0.3255 0.4692 0.7453 0.151 Uiso 1 1 calc R . .
H18C H 0.4648 0.4410 0.7726 0.151 Uiso 1 1 calc R . .
C19 C 0.4968(5) 0.4995(3) 0.5828(5) 0.125(2) Uani 1 1 d . . .
H19A H 0.5877 0.4889 0.6341 0.188 Uiso 1 1 calc R . .
H19B H 0.4955 0.5337 0.5350 0.188 Uiso 1 1 calc R . .
H19C H 0.4529 0.4674 0.5286 0.188 Uiso 1 1 calc R . .
S2 S 0.58352(12) 0.68173(6) 0.19149(12) 0.0781(4) Uani 1 1 d . . .
Si2 Si 0.86689(13) 0.71635(7) 0.67460(13) 0.0847(4) Uani 1 1 d . . .
O3 O 0.7478(3) 0.73968(12) 0.5422(3) 0.0671(8) Uani 1 1 d . . .
O4 O 0.6784(4) 0.63281(15) 0.2449(4) 0.1202(13) Uani 1 1 d . . .
N2 N 0.6050(3) 0.73362(15) 0.2966(3) 0.0628(9) Uani 1 1 d D . .
C1' C 0.5836(6) 0.8285(2) 0.5869(5) 0.1081(19) Uani 1 1 d . . .
H1' H 0.6386 0.8437 0.5529 0.130 Uiso 1 1 calc R . .
C2' C 0.5319(9) 0.8666(3) 0.6466(6) 0.141(3) Uani 1 1 d . . .
H2' H 0.5496 0.9068 0.6507 0.169 Uiso 1 1 calc R . .
C3' C 0.4540(9) 0.8432(5) 0.6994(7) 0.150(4) Uani 1 1 d . . .
H3' H 0.4196 0.8678 0.7409 0.180 Uiso 1 1 calc R . .
C4' C 0.4270(6) 0.7856(5) 0.6920(6) 0.125(3) Uani 1 1 d . . .
H4' H 0.3747 0.7702 0.7287 0.150 Uiso 1 1 calc R . .
C5' C 0.4769(5) 0.7488(2) 0.6298(4) 0.0860(14) Uani 1 1 d . . .
H5' H 0.4561 0.7088 0.6238 0.103 Uiso 1 1 calc R . .
C6' C 0.5562(4) 0.7697(2) 0.5767(4) 0.0646(11) Uani 1 1 d . . .
C7' C 0.6090(4) 0.73155(17) 0.5062(4) 0.0610(11) Uani 1 1 d . . .
C8' C 0.5527(4) 0.67391(18) 0.4515(4) 0.0663(11) Uani 1 1 d . . .
H8'A H 0.4780 0.6588 0.4653 0.080 Uiso 1 1 calc R . .
H8'B H 0.6143 0.6440 0.4489 0.080 Uiso 1 1 calc R . .
C9' C 0.5279(4) 0.72654(17) 0.3681(4) 0.0569(10) Uani 1 1 d . . .
C10' C 0.3927(4) 0.75476(18) 0.3083(4) 0.0622(11) Uani 1 1 d . . .
C11' C 0.3765(6) 0.8073(2) 0.2508(5) 0.1019(18) Uani 1 1 d . . .
H11' H 0.4507 0.8250 0.2473 0.122 Uiso 1 1 calc R . .
C12' C 0.2560(7) 0.8356(3) 0.1975(6) 0.117(2) Uani 1 1 d . . .
H12' H 0.2492 0.8717 0.1582 0.141 Uiso 1 1 calc R . .
C13' C 0.1459(7) 0.8107(3) 0.2023(6) 0.120(2) Uani 1 1 d . . .
H13' H 0.0630 0.8292 0.1664 0.144 Uiso 1 1 calc R . .
C14' C 0.1608(5) 0.7575(3) 0.2615(6) 0.116(2) Uani 1 1 d . . .
H14' H 0.0865 0.7399 0.2651 0.139 Uiso 1 1 calc R . .
C15' C 0.2822(4) 0.7295(2) 0.3156(5) 0.0903(16) Uani 1 1 d . . .
H15' H 0.2902 0.6939 0.3567 0.108 Uiso 1 1 calc R . .
C16' C 0.6451(5) 0.7227(2) 0.0941(5) 0.0886(14) Uani 1 1 d . . .
C17' C 0.6315(7) 0.6807(3) -0.0086(6) 0.144(2) Uani 1 1 d . . .
H17D H 0.6601 0.7000 -0.0645 0.216 Uiso 1 1 calc R . .
H17E H 0.5397 0.6689 -0.0520 0.216 Uiso 1 1 calc R . .
H17F H 0.6860 0.6464 0.0254 0.216 Uiso 1 1 calc R . .
C18' C 0.5571(7) 0.7769(3) 0.0426(6) 0.139(3) Uani 1 1 d . . .
H18D H 0.5866 0.8081 0.1023 0.209 Uiso 1 1 calc R . .
H18E H 0.4660 0.7671 0.0240 0.209 Uiso 1 1 calc R . .
H18F H 0.5633 0.7896 -0.0311 0.209 Uiso 1 1 calc R . .
C19' C 0.7888(6) 0.7396(3) 0.1686(6) 0.152(3) Uani 1 1 d . . .
H19D H 0.8277 0.7519 0.1145 0.227 Uiso 1 1 calc R . .
H19E H 0.8372 0.7062 0.2160 0.227 Uiso 1 1 calc R . .
H19F H 0.7934 0.7714 0.2231 0.227 Uiso 1 1 calc R . .
C20' C 0.8223(6) 0.6428(3) 0.7121(6) 0.151(3) Uani 1 1 d . . .
H20D H 0.7573 0.6470 0.7449 0.226 Uiso 1 1 calc R . .
H20E H 0.9009 0.6240 0.7719 0.226 Uiso 1 1 calc R . .
H20F H 0.7857 0.6191 0.6388 0.226 Uiso 1 1 calc R . .
C21' C 0.8875(6) 0.7677(4) 0.8005(6) 0.152(3) Uani 1 1 d . . .
H21D H 0.8919 0.8074 0.7748 0.228 Uiso 1 1 calc R . .
H21E H 0.9685 0.7585 0.8714 0.228 Uiso 1 1 calc R . .
H21F H 0.8128 0.7639 0.8210 0.228 Uiso 1 1 calc R . .
C22' C 1.0175(4) 0.7138(2) 0.6451(5) 0.0840(14) Uani 1 1 d . . .
C23' C 1.1426(5) 0.6977(3) 0.7651(6) 0.141(3) Uani 1 1 d . . .
H23D H 1.2204 0.6972 0.7488 0.212 Uiso 1 1 calc R . .
H23E H 1.1303 0.6594 0.7930 0.212 Uiso 1 1 calc R . .
H23F H 1.1541 0.7265 0.8275 0.212 Uiso 1 1 calc R . .
C24' C 1.0408(6) 0.7752(3) 0.5995(7) 0.133(2) Uani 1 1 d . . .
H24D H 1.0545 0.8043 0.6618 0.199 Uiso 1 1 calc R . .
H24E H 0.9641 0.7857 0.5258 0.199 Uiso 1 1 calc R . .
H24F H 1.1183 0.7734 0.5826 0.199 Uiso 1 1 calc R . .
C25' C 1.0008(6) 0.6686(3) 0.5458(7) 0.141(3) Uani 1 1 d . . .
H25D H 1.0803 0.6676 0.5321 0.212 Uiso 1 1 calc R . .
H25E H 0.9258 0.6792 0.4709 0.212 Uiso 1 1 calc R . .
H25F H 0.9858 0.6303 0.5718 0.212 Uiso 1 1 calc R . .
H1N H 0.222(4) 0.4948(17) 0.405(3) 0.070(14) Uiso 1 1 d D . .
H2N H 0.6882(16) 0.7384(16) 0.352(3) 0.057(12) Uiso 1 1 d D . .
O1 O 0.1136(6) 0.5044(3) 0.2246(6) 0.055(3) Uani 0.614(3) 1 d PD A 1
Si1 Si 0.1525(3) 0.53709(12) 0.1211(2) 0.0817(7) Uani 0.614(3) 1 d PD A 1
C20 C 0.0820(14) 0.6120(3) 0.0748(17) 0.152(6) Uani 0.614(3) 1 d PD A 1
H20A H 0.0056 0.6100 -0.0033 0.183 Uiso 0.614(3) 1 calc PR A 1
H20B H 0.1483 0.6373 0.0682 0.183 Uiso 0.614(3) 1 calc PR A 1
H20C H 0.0554 0.6275 0.1355 0.183 Uiso 0.614(3) 1 calc PR A 1
C21 C 0.3317(4) 0.5566(4) 0.2020(9) 0.110(4) Uani 0.614(3) 1 d PD A 1
H21A H 0.3473 0.5769 0.2771 0.132 Uiso 0.614(3) 1 calc PR A 1
H21B H 0.3561 0.5817 0.1504 0.132 Uiso 0.614(3) 1 calc PR A 1
H21C H 0.3847 0.5213 0.2206 0.132 Uiso 0.614(3) 1 calc PR A 1
C22 C 0.1177(7) 0.4880(3) -0.0121(5) 0.113(2) Uani 0.614(3) 1 d PD A 1
C23 C 0.1782(10) 0.5155(5) -0.0946(9) 0.113(2) Uani 0.614(3) 1 d PD A 1
H23A H 0.1175 0.5103 -0.1794 0.135 Uiso 0.614(3) 1 calc PR A 1
H23B H 0.2616 0.4966 -0.0788 0.135 Uiso 0.614(3) 1 calc PR A 1
H23C H 0.1930 0.5569 -0.0769 0.135 Uiso 0.614(3) 1 calc PR A 1
C24 C 0.1660(11) 0.4241(3) 0.0239(9) 0.113(3) Uani 0.614(3) 1 d PD A 1
H24A H 0.1009 0.4027 0.0412 0.136 Uiso 0.614(3) 1 calc PR A 1
H24B H 0.2497 0.4243 0.0956 0.136 Uiso 0.614(3) 1 calc PR A 1
H24C H 0.1773 0.4054 -0.0429 0.136 Uiso 0.614(3) 1 calc PR A 1
C25 C -0.0346(8) 0.4795(5) -0.0797(11) 0.118(4) Uani 0.614(3) 1 d PD A 1
H25A H -0.0570 0.4641 -0.1606 0.141 Uiso 0.614(3) 1 calc PR A 1
H25B H -0.0784 0.5168 -0.0862 0.141 Uiso 0.614(3) 1 calc PR A 1
H25C H -0.0635 0.4523 -0.0346 0.141 Uiso 0.614(3) 1 calc PR A 1
O1" O 0.0852(11) 0.4928(5) 0.1961(9) 0.044(3) Uani 0.386(3) 1 d PD A 2
Si1" Si 0.0787(5) 0.5243(2) 0.0696(4) 0.0817(7) Uani 0.386(3) 1 d PD A 2
C20" C -0.0722(19) 0.5077(8) -0.0728(17) 0.152(6) Uani 0.386(3) 1 d PD A 2
H20G H -0.0802 0.4658 -0.0854 0.183 Uiso 0.386(3) 1 calc PR A 2
H20H H -0.0649 0.5263 -0.1415 0.183 Uiso 0.386(3) 1 calc PR A 2
H20I H -0.1499 0.5225 -0.0653 0.183 Uiso 0.386(3) 1 calc PR A 2
C21" C 0.035(2) 0.6035(3) 0.0624(16) 0.094(4) Uani 0.386(3) 1 d PD A 2
H21G H -0.0493 0.6078 0.0666 0.113 Uiso 0.386(3) 1 calc PR A 2
H21H H 0.0291 0.6200 -0.0135 0.113 Uiso 0.386(3) 1 calc PR A 2
H21I H 0.1030 0.6239 0.1303 0.113 Uiso 0.386(3) 1 calc PR A 2
C22" C 0.2455(7) 0.5113(5) 0.0729(10) 0.113(2) Uani 0.386(3) 1 d PD A 2
C23" C 0.2703(17) 0.5440(9) -0.0280(13) 0.135(7) Uani 0.386(3) 1 d PD A 2
H23G H 0.1879 0.5607 -0.0864 0.161 Uiso 0.386(3) 1 calc PR A 2
H23H H 0.3041 0.5167 -0.0692 0.161 Uiso 0.386(3) 1 calc PR A 2
H23I H 0.3344 0.5749 0.0086 0.161 Uiso 0.386(3) 1 calc PR A 2
C24" C 0.3627(16) 0.5274(7) 0.1958(15) 0.113(3) Uani 0.386(3) 1 d PD A 2
H24G H 0.4153 0.4928 0.2309 0.136 Uiso 0.386(3) 1 calc PR A 2
H24H H 0.3286 0.5428 0.2514 0.136 Uiso 0.386(3) 1 calc PR A 2
H24I H 0.4175 0.5568 0.1818 0.136 Uiso 0.386(3) 1 calc PR A 2
C25" C 0.2514(17) 0.4437(5) 0.0608(15) 0.118(4) Uani 0.386(3) 1 d PD A 2
H25G H 0.3430 0.4314 0.0911 0.141 Uiso 0.386(3) 1 calc PR A 2
H25H H 0.2044 0.4327 -0.0241 0.141 Uiso 0.386(3) 1 calc PR A 2
H25I H 0.2104 0.4250 0.1079 0.141 Uiso 0.386(3) 1 calc PR A 2

loop_
_atom_site_aniso_label
_atom_site_aniso_U_11
_atom_site_aniso_U_22
_atom_site_aniso_U_33
_atom_site_aniso_U_23
_atom_site_aniso_U_13
_atom_site_aniso_U_12
S1 0.0664(7) 0.0618(7) 0.0783(8) -0.0067(7) 0.0321(6) -0.0040(6)
O2 0.096(2) 0.068(2) 0.131(3) 0.016(2) 0.037(2) -0.0176(18)
N1 0.061(2) 0.060(2) 0.059(2) -0.0012(19) 0.0275(19) -0.0007(17)
C1 0.106(4) 0.059(3) 0.088(4) 0.006(3) 0.042(3) -0.007(3)
C2 0.141(5) 0.070(3) 0.089(4) -0.015(3) 0.049(4) -0.028(4)
C3 0.128(6) 0.107(5) 0.066(4) -0.006(4) 0.023(4) -0.036(4)
C4 0.091(4) 0.117(5) 0.076(4) 0.003(4) 0.006(3) 0.007(4)
C5 0.092(4) 0.080(3) 0.073(3) -0.002(3) 0.020(3) 0.004(3)
C6 0.083(3) 0.052(3) 0.047(3) 0.001(2) 0.025(2) -0.001(2)
C7 0.079(3) 0.054(3) 0.066(3) 0.003(2) 0.039(2) 0.001(2)
C8 0.074(3) 0.052(3) 0.080(3) 0.000(2) 0.041(2) 0.000(2)
C9 0.066(3) 0.058(2) 0.051(3) 0.000(2) 0.027(2) -0.002(2)
C10 0.068(3) 0.063(3) 0.056(3) -0.008(2) 0.030(2) -0.005(2)
C11 0.095(3) 0.066(3) 0.090(4) 0.014(3) 0.054(3) 0.003(3)
C12 0.126(5) 0.081(4) 0.103(4) 0.008(3) 0.069(4) -0.016(3)
C13 0.129(5) 0.113(5) 0.115(5) 0.007(4) 0.087(4) -0.024(4)
C14 0.103(4) 0.136(5) 0.126(5) 0.000(5) 0.076(4) -0.013(4)
C15 0.089(3) 0.088(3) 0.096(4) 0.004(3) 0.058(3) 0.001(3)
C16 0.068(3) 0.087(3) 0.069(3) -0.002(3) 0.031(3) 0.002(3)
C17 0.085(4) 0.140(5) 0.107(5) -0.003(4) 0.009(3) -0.011(4)
C18 0.106(4) 0.098(4) 0.087(4) 0.018(3) 0.030(3) 0.015(3)
C19 0.087(3) 0.185(6) 0.119(5) 0.023(5) 0.059(4) 0.046(4)
S2 0.0888(8) 0.0699(7) 0.0782(9) -0.0105(7) 0.0380(7) 0.0069(7)
Si2 0.0757(8) 0.0943(10) 0.0681(9) 0.0072(8) 0.0150(7) -0.0140(8)
O3 0.0625(17) 0.0679(18) 0.0680(19) 0.0066(16) 0.0249(15) -0.0036(14)
O4 0.171(4) 0.082(2) 0.131(3) 0.025(2) 0.087(3) 0.057(2)
N2 0.057(2) 0.062(2) 0.065(2) -0.0074(19) 0.022(2) 0.0012(18)
C1' 0.184(6) 0.079(4) 0.096(4) 0.009(3) 0.093(4) 0.017(4)
C2' 0.259(9) 0.091(4) 0.096(5) 0.009(4) 0.098(6) 0.060(5)
C3' 0.179(8) 0.194(9) 0.082(5) -0.006(6) 0.058(5) 0.088(7)
C4' 0.096(4) 0.219(9) 0.073(4) -0.014(6) 0.048(4) 0.008(5)
C5' 0.082(3) 0.110(4) 0.064(3) -0.013(3) 0.029(3) -0.013(3)
C6' 0.071(3) 0.066(3) 0.057(3) 0.010(3) 0.028(2) 0.008(2)
C7' 0.065(3) 0.056(3) 0.064(3) 0.001(2) 0.029(2) -0.002(2)
C8' 0.064(3) 0.055(3) 0.080(3) -0.001(2) 0.030(2) -0.005(2)
C9' 0.060(2) 0.049(2) 0.058(3) 0.004(2) 0.021(2) 0.001(2)
C10' 0.071(3) 0.058(3) 0.051(3) -0.004(2) 0.020(2) 0.011(2)
C11' 0.109(4) 0.098(4) 0.121(5) 0.037(4) 0.071(4) 0.050(3)
C12' 0.136(5) 0.122(5) 0.119(5) 0.049(4) 0.078(5) 0.072(5)
C13' 0.105(5) 0.128(6) 0.110(5) -0.004(4) 0.027(4) 0.057(4)
C14' 0.063(3) 0.117(5) 0.141(6) -0.013(5) 0.016(3) -0.001(3)
C15' 0.056(3) 0.084(3) 0.109(4) 0.002(3) 0.014(3) -0.002(3)
C16' 0.097(3) 0.098(4) 0.071(3) -0.001(3) 0.037(3) 0.022(3)
C17' 0.203(7) 0.153(5) 0.102(5) -0.016(5) 0.090(5) 0.041(5)
C18' 0.196(7) 0.137(5) 0.112(5) 0.040(4) 0.093(5) 0.072(5)
C19' 0.106(4) 0.225(8) 0.140(6) 0.020(5) 0.068(4) -0.033(5)
C20' 0.101(4) 0.155(6) 0.141(6) 0.089(5) -0.001(4) -0.035(4)
C21' 0.118(5) 0.218(8) 0.099(5) -0.063(5) 0.026(4) -0.013(5)
C22' 0.062(3) 0.081(3) 0.086(4) 0.011(3) 0.009(2) 0.001(3)
C23' 0.070(3) 0.162(6) 0.140(6) 0.032(5) -0.006(3) -0.005(4)
C24' 0.093(4) 0.120(5) 0.184(7) 0.027(5) 0.058(4) -0.007(4)
C25' 0.106(5) 0.140(6) 0.168(7) -0.039(5) 0.047(4) 0.023(4)
O1 0.067(4) 0.060(4) 0.043(4) -0.025(3) 0.028(3) -0.019(4)
Si1 0.096(2) 0.0940(16) 0.0566(18) -0.0040(13) 0.0333(15) -0.0214(15)
C20 0.191 0.083(7) 0.133(11) 0.015(8) 0.020(9) 0.004(7)
C21 0.104(7) 0.108(8) 0.142(9) 0.011(8) 0.075(7) -0.026(6)
C22 0.132(6) 0.120(5) 0.114(5) -0.009(5) 0.079(4) -0.002(5)
C23 0.132(6) 0.120(5) 0.114(5) -0.009(5) 0.079(4) -0.002(5)
C24 0.138(7) 0.085(6) 0.104(7) -0.029(5) 0.040(6) -0.006(5)
C25 0.125(7) 0.124(8) 0.090(6) 0.009(6) 0.031(6) -0.029(6)
O1" 0.059(6) 0.036(5) 0.040(6) -0.010(5) 0.023(5) -0.022(5)
Si1" 0.096(2) 0.0940(16) 0.0566(18) -0.0040(13) 0.0333(15) -0.0214(15)
C20" 0.191 0.083(7) 0.133(11) 0.015(8) 0.020(9) 0.004(7)
C21" 0.180 0.074(11) 0.052(10) 0.034(9) 0.072(9) 0.036(10)
C22" 0.132(6) 0.120(5) 0.114(5) -0.009(5) 0.079(4) -0.002(5)
C23" 0.119(12) 0.23(2) 0.093(12) 0.035(13) 0.079(10) -0.021(13)
C24" 0.138(7) 0.085(6) 0.104(7) -0.029(5) 0.040(6) -0.006(5)
C25" 0.125(7) 0.124(8) 0.090(6) 0.009(6) 0.031(6) -0.029(6)

loop_
_atom_type_symbol
_atom_type_description
_atom_type_scat_dispersion_real
_atom_type_scat_dispersion_imag
_atom_type_scat_source
C C 0.0033 0.0016 'International Tables Vol C Tables 4.2.6.8 and 6.1.1.4'
H H 0.0000 0.0000 'International Tables Vol C Tables 4.2.6.8 and 6.1.1.4'
N N 0.0061 0.0033 'International Tables Vol C Tables 4.2.6.8 and 6.1.1.4'
O O 0.0106 0.0060 'International Tables Vol C Tables 4.2.6.8 and 6.1.1.4'
Si Si 0.0817 0.0704 'International Tables Vol C Tables 4.2.6.8 and 6.1.1.4'
S S 0.1246 0.1234 'International Tables Vol C Tables 4.2.6.8 and 6.1.1.4'

loop_
_geom_angle_atom_site_label_1
_geom_angle_atom_site_label_2
_geom_angle_atom_site_label_3
_geom_angle
O2 S1 N1 110.7(2)
O2 S1 C16 106.0(2)
N1 S1 C16 98.8(2)
C9 N1 S1 114.2(3)
C9 N1 H1N 105(3)
S1 N1 H1N 123(3)
C2 C1 C6 122.1(5)
C2 C1 H1 118.9
C6 C1 H1 118.9
C1 C2 C3 119.9(5)
C1 C2 H2 120.0
C3 C2 H2 120.0
C4 C3 C2 120.0(6)
C4 C3 H3 120.0
C2 C3 H3 120.0
C3 C4 C5 119.0(6)
C3 C4 H4 120.5
C5 C4 H4 120.5
C6 C5 C4 121.7(5)
C6 C5 H5 119.2
C4 C5 H5 119.2
C5 C6 C1 117.2(5)
C5 C6 C7 123.7(4)
C1 C6 C7 119.0(4)
O1 C7 O1" 17.8(9)
O1 C7 C6 121.3(5)
O1" C7 C6 103.5(7)
O1 C7 C8 111.3(5)
O1" C7 C8 126.9(7)
C6 C7 C8 121.4(3)
O1 C7 C9 109.0(4)
O1" C7 C9 122.7(5)
C6 C7 C9 118.6(3)
C8 C7 C9 59.6(3)
C7 C8 C9 61.1(3)
C7 C8 H8A 117.7
C9 C8 H8A 117.7
C7 C8 H8B 117.7
C9 C8 H8B 117.7
H8A C8 H8B 114.8
N1 C9 C10 113.8(3)
N1 C9 C8 118.7(3)
C10 C9 C8 121.0(3)
N1 C9 C7 114.3(3)
C10 C9 C7 118.7(3)
C8 C9 C7 59.3(2)
C11 C10 C15 117.3(4)
C11 C10 C9 120.1(4)
C15 C10 C9 122.5(4)
C10 C11 C12 121.8(5)
C10 C11 H11 119.1
C12 C11 H11 119.1
C13 C12 C11 119.8(5)
C13 C12 H12 120.1
C11 C12 H12 120.1
C12 C13 C14 120.0(5)
C12 C13 H13 120.0
C14 C13 H13 120.0
C13 C14 C15 119.9(6)
C13 C14 H14 120.1
C15 C14 H14 120.1
C10 C15 C14 121.2(5)
C10 C15 H15 119.4
C14 C15 H15 119.4
C18 C16 C19 112.9(5)
C18 C16 C17 111.8(4)
C19 C16 C17 111.4(4)
C18 C16 S1 107.7(3)
C19 C16 S1 109.5(3)
C17 C16 S1 102.8(3)
C16 C17 H17A 109.5
C16 C17 H17B 109.5
H17A C17 H17B 109.5
C16 C17 H17C 109.5
H17A C17 H17C 109.5
H17B C17 H17C 109.5
C16 C18 H18A 109.5
C16 C18 H18B 109.5
H18A C18 H18B 109.5
C16 C18 H18C 109.5
H18A C18 H18C 109.5
H18B C18 H18C 109.5
C16 C19 H19A 109.5
C16 C19 H19B 109.5
H19A C19 H19B 109.5
C16 C19 H19C 109.5
H19A C19 H19C 109.5
H19B C19 H19C 109.5
O4 S2 N2 110.8(2)
O4 S2 C16' 105.7(2)
N2 S2 C16' 98.8(2)
O3 Si2 C22' 103.80(19)
O3 Si2 C21' 110.9(3)
C22' Si2 C21' 111.7(3)
O3 Si2 C20' 109.6(2)
C22' Si2 C20' 112.0(3)
C21' Si2 C20' 108.8(4)
C7' O3 Si2 124.4(2)
C9' N2 S2 116.0(3)
C9' N2 H2N 105(2)
S2 N2 H2N 115(2)
C6' C1' C2' 122.0(6)
C6' C1' H1' 119.0
C2' C1' H1' 119.0
C3' C2' C1' 118.3(7)
C3' C2' H2' 120.9
C1' C2' H2' 120.9
C4' C3' C2' 120.8(7)
C4' C3' H3' 119.6
C2' C3' H3' 119.6
C3' C4' C5' 119.9(7)
C3' C4' H4' 120.1
C5' C4' H4' 120.1
C6' C5' C4' 121.7(6)
C6' C5' H5' 119.2
C4' C5' H5' 119.2
C1' C6' C5' 117.3(5)
C1' C6' C7' 119.5(4)
C5' C6' C7' 123.1(4)
O3 C7' C8' 116.6(3)
O3 C7' C6' 112.6(3)
C8' C7' C6' 125.0(4)
O3 C7' C9' 113.8(3)
C8' C7' C9' 60.4(3)
C6' C7' C9' 118.2(3)
C7' C8' C9' 61.2(3)
C7' C8' H8'A 117.6
C9' C8' H8'A 117.6
C7' C8' H8'B 117.6
C9' C8' H8'B 117.6
H8'A C8' H8'B 114.8
N2 C9' C10' 112.7(3)
N2 C9' C8' 119.6(3)
C10' C9' C8' 121.3(3)
N2 C9' C7' 114.5(3)
C10' C9' C7' 119.8(3)
C8' C9' C7' 58.4(2)
C11' C10' C15' 117.9(4)
C11' C10' C9' 120.7(4)
C15' C10' C9' 121.3(4)
C10' C11' C12' 123.1(6)
C10' C11' H11' 118.5
C12' C11' H11' 118.5
C13' C12' C11' 119.6(6)
C13' C12' H12' 120.2
C11' C12' H12' 120.2
C12' C13' C14' 118.1(6)
C12' C13' H13' 120.9
C14' C13' H13' 120.9
C15' C14' C13' 121.9(6)
C15' C14' H14' 119.0
C13' C14' H14' 119.0
C14' C15' C10' 119.4(5)
C14' C15' H15' 120.3
C10' C15' H15' 120.3
C19' C16' C17' 111.1(5)
C19' C16' C18' 111.6(5)
C17' C16' C18' 110.5(5)
C19' C16' S2 109.5(4)
C17' C16' S2 105.4(4)
C18' C16' S2 108.7(4)
C16' C17' H17D 109.5
C16' C17' H17E 109.5
H17D C17' H17E 109.5
C16' C17' H17F 109.5
H17D C17' H17F 109.5
H17E C17' H17F 109.5
C16' C18' H18D 109.5
C16' C18' H18E 109.5
H18D C18' H18E 109.5
C16' C18' H18F 109.5
H18D C18' H18F 109.5
H18E C18' H18F 109.5
C16' C19' H19D 109.5
C16' C19' H19E 109.5
H19D C19' H19E 109.5
C16' C19' H19F 109.5
H19D C19' H19F 109.5
H19E C19' H19F 109.5
Si2 C20' H20D 109.5
Si2 C20' H20E 109.5
H20D C20' H20E 109.5
Si2 C20' H20F 109.5
H20D C20' H20F 109.5
H20E C20' H20F 109.5
Si2 C21' H21D 109.5
Si2 C21' H21E 109.5
H21D C21' H21E 109.5
Si2 C21' H21F 109.5
H21D C21' H21F 109.5
H21E C21' H21F 109.5
C25' C22' C24' 108.0(5)
C25' C22' C23' 109.3(5)
C24' C22' C23' 108.7(4)
C25' C22' Si2 110.6(4)
C24' C22' Si2 109.8(4)
C23' C22' Si2 110.4(4)
C22' C23' H23D 109.5
C22' C23' H23E 109.5
H23D C23' H23E 109.5
C22' C23' H23F 109.5
H23D C23' H23F 109.5
H23E C23' H23F 109.5
C22' C24' H24D 109.5
C22' C24' H24E 109.5
H24D C24' H24E 109.5
C22' C24' H24F 109.5
H24D C24' H24F 109.5
H24E C24' H24F 109.5
C22' C25' H25D 109.5
C22' C25' H25E 109.5
H25D C25' H25E 109.5
C22' C25' H25F 109.5
H25D C25' H25F 109.5
H25E C25' H25F 109.5
C7 O1 Si1 132.0(4)
O1 Si1 C22 110.8(4)
O1 Si1 C21 105.9(5)
C22 Si1 C21 112.4(5)
O1 Si1 C20 115.2(7)
C22 Si1 C20 112.7(7)
C21 Si1 C20 99.1(6)
C25 C22 C24 101.6(7)
C25 C22 C23 112.7(8)
C24 C22 C23 111.6(7)
C25 C22 Si1 108.1(6)
C24 C22 Si1 113.8(5)
C23 C22 Si1 108.9(5)
C7 O1" Si1" 122.6(5)
O1" Si1" C22" 104.9(4)
O1" Si1" C20" 115.6(11)
C22" Si1" C20" 119.1(11)
O1" Si1" C21" 111.8(7)
C22" Si1" C21" 113.1(8)
C20" Si1" C21" 92.3(9)
Si1" C20" H20G 109.5
Si1" C20" H20H 109.5
H20G C20" H20H 109.5
Si1" C20" H20I 109.5
H20G C20" H20I 109.5
H20H C20" H20I 109.5
Si1" C21" H21G 109.5
Si1" C21" H21H 109.5
H21G C21" H21H 109.5
Si1" C21" H21I 109.5
H21G C21" H21I 109.5
H21H C21" H21I 109.5
C24" C22" C23" 106.4(13)
C24" C22" C25" 105.9(11)
C23" C22" C25" 112.0(12)
C24" C22" Si1" 114.1(10)
C23" C22" Si1" 114.5(8)
C25" C22" Si1" 103.7(9)
C22" C23" H23G 109.5
C22" C23" H23H 109.5
H23G C23" H23H 109.5
C22" C23" H23I 109.5
H23G C23" H23I 109.5
H23H C23" H23I 109.5
C22" C24" H24G 109.5
C22" C24" H24H 109.5
H24G C24" H24H 109.5
C22" C24" H24I 109.5
H24G C24" H24I 109.5
H24H C24" H24I 109.5
C22" C25" H25G 109.5
C22" C25" H25H 109.5
H25G C25" H25H 109.5
C22" C25" H25I 109.5
H25G C25" H25I 109.5
H25H C25" H25I 109.5

loop_
_geom_bond_atom_site_label_1
_geom_bond_atom_site_label_2
_geom_bond_distance
S1 O2 1.467(3)
S1 N1 1.675(4)
S1 C16 1.849(4)
N1 C9 1.436(5)
N1 H1N 0.883(10)
C1 C2 1.361(7)
C1 C6 1.373(6)
C1 H1 0.9300
C2 C3 1.364(8)
C2 H2 0.9300
C3 C4 1.355(8)
C3 H3 0.9300
C4 C5 1.403(7)
C4 H4 0.9300
C5 C6 1.355(6)
C5 H5 0.9300
C6 C7 1.486(6)
C7 O1 1.425(3)
C7 O1" 1.425(3)
C7 C8 1.502(5)
C7 C9 1.530(5)
C8 C9 1.506(5)
C8 H8A 0.9700
C8 H8B 0.9700
C9 C10 1.498(5)
C10 C11 1.368(5)
C10 C15 1.368(5)
C11 C12 1.391(6)
C11 H11 0.9300
C12 C13 1.334(7)
C12 H12 0.9300
C13 C14 1.371(8)
C13 H13 0.9300
C14 C15 1.382(7)
C14 H14 0.9300
C15 H15 0.9300
C16 C18 1.500(7)
C16 C19 1.506(6)
C16 C17 1.533(7)
C17 H17A 0.9600
C17 H17B 0.9600
C17 H17C 0.9600
C18 H18A 0.9600
C18 H18B 0.9600
C18 H18C 0.9600
C19 H19A 0.9600
C19 H19B 0.9600
C19 H19C 0.9600
S2 O4 1.472(3)
S2 N2 1.666(4)
S2 C16' 1.835(5)
Si2 O3 1.662(3)
Si2 C22' 1.843(5)
Si2 C21' 1.843(6)
Si2 C20' 1.846(5)
O3 C7' 1.418(4)
N2 C9' 1.452(5)
N2 H2N 0.884(10)
C1' C6' 1.362(6)
C1' C2' 1.388(8)
C1' H1' 0.9300
C2' C3' 1.374(11)
C2' H2' 0.9300
C3' C4' 1.333(10)
C3' H3' 0.9300
C4' C5' 1.380(8)
C4' H4' 0.9300
C5' C6' 1.368(6)
C5' H5' 0.9300
C6' C7' 1.490(6)
C7' C8' 1.475(5)
C7' C9' 1.518(6)
C8' C9' 1.506(5)
C8' H8'A 0.9700
C8' H8'B 0.9700
C9' C10' 1.498(5)
C10' C11' 1.348(6)
C10' C15' 1.383(6)
C11' C12' 1.367(7)
C11' H11' 0.9300
C12' C13' 1.364(8)
C12' H12' 0.9300
C13' C14' 1.374(8)
C13' H13' 0.9300
C14' C15' 1.372(7)
C14' H14' 0.9300
C15' H15' 0.9300
C16' C19' 1.503(7)
C16' C17' 1.515(7)
C16' C18' 1.524(7)
C17' H17D 0.9600
C17' H17E 0.9600
C17' H17F 0.9600
C18' H18D 0.9600
C18' H18E 0.9600
C18' H18F 0.9600
C19' H19D 0.9600
C19' H19E 0.9600
C19' H19F 0.9600
C20' H20D 0.9600
C20' H20E 0.9600
C20' H20F 0.9600
C21' H21D 0.9600
C21' H21E 0.9600
C21' H21F 0.9600
C22' C25' 1.523(7)
C22' C24' 1.555(7)
C22' C23' 1.558(6)
C23' H23D 0.9600
C23' H23E 0.9600
C23' H23F 0.9600
C24' H24D 0.9600
C24' H24E 0.9600
C24' H24F 0.9600
C25' H25D 0.9600
C25' H25E 0.9600
C25' H25F 0.9600
O1 Si1 1.652(3)
Si1 C22 1.849(3)
Si1 C21 1.850(3)
Si1 C20 1.851(3)
C20 H20A 0.9600
C20 H20B 0.9600
C20 H20C 0.9600
C21 H21A 0.9600
C21 H21B 0.9600
C21 H21C 0.9600
C22 C25 1.539(3)
C22 C24 1.540(3)
C22 C23 1.542(3)
C23 H23A 0.9600
C23 H23B 0.9600
C23 H23C 0.9600
C24 H24A 0.9600
C24 H24B 0.9600
C24 H24C 0.9600
C25 H25A 0.9600
C25 H25B 0.9600
C25 H25C 0.9600
O1" Si1" 1.652(3)
Si1" C22" 1.849(3)
Si1" C20" 1.849(3)
Si1" C21" 1.851(3)
C20" H20G 0.9600
C20" H20H 0.9600
C20" H20I 0.9600
C21" H21G 0.9600
C21" H21H 0.9600
C21" H21I 0.9600
C22" C24" 1.537(3)
C22" C23" 1.541(3)
C22" C25" 1.542(3)
C23" H23G 0.9600
C23" H23H 0.9600
C23" H23I 0.9600
C24" H24G 0.9600
C24" H24H 0.9600
C24" H24I 0.9600
C25" H25G 0.9600
C25" H25H 0.9600
C25" H25I 0.9600

loop_
_geom_torsion_atom_site_label_1
_geom_torsion_atom_site_label_2
_geom_torsion_atom_site_label_3
_geom_torsion_atom_site_label_4
_geom_torsion
O2 S1 N1 C9 -87.1(3)
C16 S1 N1 C9 162.0(3)
C6 C1 C2 C3 -1.0(8)
C1 C2 C3 C4 1.3(9)
C2 C3 C4 C5 -0.6(9)
C3 C4 C5 C6 -0.5(8)
C4 C5 C6 C1 0.8(7)
C4 C5 C6 C7 -177.8(4)
C2 C1 C6 C5 0.0(7)
C2 C1 C6 C7 178.6(4)
C5 C6 C7 O1 -130.7(5)
C1 C6 C7 O1 50.7(6)
C5 C6 C7 O1" -130.9(5)
C1 C6 C7 O1" 50.5(5)
C5 C6 C7 C8 19.4(6)
C1 C6 C7 C8 -159.1(4)
C5 C6 C7 C9 89.3(5)
C1 C6 C7 C9 -89.2(5)
O1 C7 C8 C9 -100.2(4)
O1" C7 C8 C9 -110.0(6)
C6 C7 C8 C9 107.0(4)
S1 N1 C9 C10 -86.6(4)
S1 N1 C9 C8 65.5(4)
S1 N1 C9 C7 132.5(3)
C7 C8 C9 N1 102.8(4)
C7 C8 C9 C10 -107.2(4)
O1 C7 C9 N1 -6.1(6)
O1" C7 C9 N1 6.6(8)
C6 C7 C9 N1 138.3(4)
C8 C7 C9 N1 -110.1(4)
O1 C7 C9 C10 -145.0(4)
O1" C7 C9 C10 -132.3(7)
C6 C7 C9 C10 -0.5(5)
C8 C7 C9 C10 111.0(4)
O1 C7 C9 C8 104.0(5)
O1" C7 C9 C8 116.8(7)
C6 C7 C9 C8 -111.5(4)
N1 C9 C10 C11 -35.8(5)
C8 C9 C10 C11 172.8(4)
C7 C9 C10 C11 103.2(5)
N1 C9 C10 C15 146.9(4)
C8 C9 C10 C15 -4.5(6)
C7 C9 C10 C15 -74.0(5)
C15 C10 C11 C12 -0.4(7)
C9 C10 C11 C12 -177.8(4)
C10 C11 C12 C13 0.2(8)
C11 C12 C13 C14 0.7(9)
C12 C13 C14 C15 -1.4(9)
C11 C10 C15 C14 -0.3(7)
C9 C10 C15 C14 177.0(5)
C13 C14 C15 C10 1.2(8)
O2 S1 C16 C18 -177.4(3)
N1 S1 C16 C18 -62.9(4)
O2 S1 C16 C19 -54.2(4)
N1 S1 C16 C19 60.3(4)
O2 S1 C16 C17 64.4(4)
N1 S1 C16 C17 178.9(3)
C22' Si2 O3 C7' 159.5(3)
C21' Si2 O3 C7' -80.4(4)
C20' Si2 O3 C7' 39.7(4)
O4 S2 N2 C9' -89.4(3)
C16' S2 N2 C9' 160.0(3)
C6' C1' C2' C3' 1.8(10)
C1' C2' C3' C4' -1.0(12)
C2' C3' C4' C5' -0.5(12)
C3' C4' C5' C6' 1.2(10)
C2' C1' C6' C5' -1.1(8)
C2' C1' C6' C7' 176.9(5)
C4' C5' C6' C1' -0.4(7)
C4' C5' C6' C7' -178.4(5)
Si2 O3 C7' C8' -82.5(4)
Si2 O3 C7' C6' 72.0(4)
Si2 O3 C7' C9' -150.0(3)
C1' C6' C7' O3 50.1(6)
C5' C6' C7' O3 -131.9(4)
C1' C6' C7' C8' -157.8(5)
C5' C6' C7' C8' 20.1(6)
C1' C6' C7' C9' -85.9(5)
C5' C6' C7' C9' 92.1(5)
O3 C7' C8' C9' -103.6(4)
C6' C7' C8' C9' 105.4(4)
S2 N2 C9' C10' -88.4(4)
S2 N2 C9' C8' 63.8(4)
S2 N2 C9' C7' 130.0(3)
C7' C8' C9' N2 102.2(4)
C7' C8' C9' C10' -108.0(4)
O3 C7' C9' N2 -2.7(5)
C8' C7' C9' N2 -110.9(4)
C6' C7' C9' N2 132.8(4)
O3 C7' C9' C10' -141.3(4)
C8' C7' C9' C10' 110.5(4)
C6' C7' C9' C10' -5.8(5)
O3 C7' C9' C8' 108.2(4)
C6' C7' C9' C8' -116.3(4)
N2 C9' C10' C11' -39.4(6)
C8' C9' C10' C11' 168.9(4)
C7' C9' C10' C11' 99.9(5)
N2 C9' C10' C15' 143.9(4)
C8' C9' C10' C15' -7.8(6)
C7' C9' C10' C15' -76.8(5)
C15' C10' C11' C12' -1.5(8)
C9' C10' C11' C12' -178.3(5)
C10' C11' C12' C13' 0.5(10)
C11' C12' C13' C14' 0.1(10)
C12' C13' C14' C15' 0.3(10)
C13' C14' C15' C10' -1.4(9)
C11' C10' C15' C14' 1.9(7)
C9' C10' C15' C14' 178.7(5)
O4 S2 C16' C19' -53.9(5)
N2 S2 C16' C19' 60.7(4)
O4 S2 C16' C17' 65.6(4)
N2 S2 C16' C17' -179.8(4)
O4 S2 C16' C18' -176.0(4)
N2 S2 C16' C18' -61.4(4)
O3 Si2 C22' C25' -63.7(4)
C21' Si2 C22' C25' 176.8(4)
C20' Si2 C22' C25' 54.4(5)
O3 Si2 C22' C24' 55.3(4)
C21' Si2 C22' C24' -64.2(5)
C20' Si2 C22' C24' 173.5(4)
O3 Si2 C22' C23' 175.1(4)
C21' Si2 C22' C23' 55.7(5)
C20' Si2 C22' C23' -66.7(5)
O1" C7 O1 Si1 82.7(13)
C6 C7 O1 Si1 82.1(9)
C8 C7 O1 Si1 -70.7(9)
C9 C7 O1 Si1 -134.6(7)
C7 O1 Si1 C22 -102.4(9)
C7 O1 Si1 C21 135.4(8)
C7 O1 Si1 C20 26.9(11)
O1 Si1 C22 C25 67.1(7)
C21 Si1 C22 C25 -174.6(6)
C20 Si1 C22 C25 -63.5(9)
O1 Si1 C22 C24 -45.0(7)
C21 Si1 C22 C24 73.3(7)
C20 Si1 C22 C24 -175.6(8)
O1 Si1 C22 C23 -170.1(6)
C21 Si1 C22 C23 -51.8(7)
C20 Si1 C22 C23 59.2(9)
O1 C7 O1" Si1" -97.6(18)
C6 C7 O1" Si1" 81.8(11)
C8 C7 O1" Si1" -66.2(13)
C9 C7 O1" Si1" -140.5(8)
C7 O1" Si1" C22" 155.1(10)
C7 O1" Si1" C20" -71.6(14)
C7 O1" Si1" C21" 32.2(15)
O1" Si1" C22" C24" -49.4(12)
C20" Si1" C22" C24" 179.4(12)
C21" Si1" C22" C24" 72.7(12)
O1" Si1" C22" C23" -172.3(11)
C20" Si1" C22" C23" 56.4(14)
C21" Si1" C22" C23" -50.2(13)
O1" Si1" C22" C25" 65.4(10)
C20" Si1" C22" C25" -65.9(12)
C21" Si1" C22" C25" -172.5(9)
